data_1522663
loop_
_publ_author_name
'Panda, S.C.'
'Bhan, S.'

_publ_section_title
;
 Alloying behaviour of zirconium with other transition metals
;
_journal_name_full 'Zeitschrift fuer Metallkunde'
_journal_page_first 793
_journal_page_last 799
_journal_volume 64
_journal_year 1973
_chemical_formula_sum 'Pt11 Zr9'
_space_group_IT_number 87
_symmetry_space_group_name_Hall '-I 4'
_symmetry_space_group_name_H-M 'I 4/m'
_cell_angle_alpha 90
_cell_angle_beta 90
_cell_angle_gamma 90
_cell_formula_units_Z 2
_cell_length_a 10.297
_cell_length_b 10.297
_cell_length_c 6.888
_cell_volume 730.322
_citation_journal_id_ASTM ZEMTAE
_cod_data_source_file Panda_ZEMTAE_1973_1889.cif
_cod_data_source_block Pt11Zr9
_cod_original_cell_volume 730.3223
_cod_database_code 1522663

loop_
_symmetry_equiv_pos_as_xyz
x,y,z
-y,x,z
-x,-y,z
y,-x,z
-x,-y,-z
y,-x,-z
x,y,-z
-y,x,-z
x+1/2,y+1/2,z+1/2
-y+1/2,x+1/2,z+1/2
-x+1/2,-y+1/2,z+1/2
y+1/2,-x+1/2,z+1/2
-x+1/2,-y+1/2,-z+1/2
y+1/2,-x+1/2,-z+1/2
x+1/2,y+1/2,-z+1/2
-y+1/2,x+1/2,-z+1/2

loop_
_atom_site_label
_atom_site_type_symbol
_atom_site_fract_x
_atom_site_fract_y
_atom_site_fract_z
_atom_site_occupancy
_atom_site_U_iso_or_equiv
Pt3 Pt 0.225 0.125 0.22 1 0.0
Pt2 Pt 0 0.5 0.25 1 0.0
Zr1 Zr 0 0 0 1 0.0
Zr2 Zr 0.108 0.305 0 1 0.0
Pt1 Pt 0 0 0.5 1 0.0
Zr3 Zr 0.405 0.21 0 1 0.0
